data_2312799
loop_
_publ_author_name
'Mandal, Koushik'
'Chopra, Deepak'

_publ_section_title
;
 Quantitative crystal structure analysis in trifluoromethyl- and
 cyano-substituted N-phenylbenzamides.
;
_journal_issue 2
_journal_name_full 'Acta crystallographica Section B, Structural science, crystal engineering and materials'
_journal_page_first 266
_journal_page_last 282
_journal_paper_doi 10.1107/S205252062500099X
_journal_volume 81
_journal_year 2025
_chemical_formula_moiety 'C15 H9 F3 N2 O'
_chemical_formula_sum 'C15 H9 F3 N2 O'
_chemical_formula_weight 290.24
_chemical_name_systematic 3CN2T
_space_group_crystal_system triclinic
_space_group_IT_number 2
_space_group_name_Hall '-P 1'
_space_group_name_H-M_alt 'P -1'
_atom_sites_solution_hydrogens mixed
_atom_sites_solution_primary direct
_audit_creation_date 2024-08-03
_audit_creation_method
;
Olex2 1.5-alpha
(compiled 2024.02.16 svn.r378c4104 for OlexSys, GUI svn.r6928)
;
_cell_angle_alpha 77.631(3)
_cell_angle_beta 74.266(3)
_cell_angle_gamma 79.294(3)
_cell_formula_units_Z 6
_cell_length_a 11.0877(6)
_cell_length_b 13.1614(7)
_cell_length_c 14.1078(8)
_cell_measurement_reflns_used 5928
_cell_measurement_temperature 100
_cell_measurement_theta_max 29.91
_cell_measurement_theta_min 2.33
_cell_volume 1917.68(18)
_computing_cell_refinement 'SAINT v8.37A (Bruker, 2015)'
_computing_data_reduction 'SAINT v8.37A (Bruker, 2015)'
_computing_molecular_graphics 'Olex2 1.5-alpha (Dolomanov et al., 2009)'
_computing_publication_material 'Olex2 1.5-alpha (Dolomanov et al., 2009)'
_computing_structure_refinement 'SHELXL 2018/3 (Sheldrick, 2015)'
_computing_structure_solution 'SHELXS  (Sheldrick, 2008)'
_diffrn_ambient_temperature 100
_diffrn_measured_fraction_theta_full 0.999
_diffrn_measured_fraction_theta_max 0.979
_diffrn_measurement_device_type 'Bruker APEX-II CCD'
_diffrn_measurement_method '\f and \w scans'
_diffrn_radiation_type MoK\a
_diffrn_radiation_wavelength 0.71073
_diffrn_reflns_av_R_equivalents 0.0693
_diffrn_reflns_av_unetI/netI 0.0777
_diffrn_reflns_Laue_measured_fraction_full 0.999
_diffrn_reflns_Laue_measured_fraction_max 0.979
_diffrn_reflns_limit_h_max 15
_diffrn_reflns_limit_h_min -15
_diffrn_reflns_limit_k_max 18
_diffrn_reflns_limit_k_min -18
_diffrn_reflns_limit_l_max 19
_diffrn_reflns_limit_l_min -19
_diffrn_reflns_number 40433
_diffrn_reflns_point_group_measured_fraction_full 0.999
_diffrn_reflns_point_group_measured_fraction_max 0.979
_diffrn_reflns_theta_full 25.242
_diffrn_reflns_theta_max 30.149
_diffrn_reflns_theta_min 1.523
_exptl_absorpt_coefficient_mu 0.127
_exptl_absorpt_correction_T_max 0.7460
_exptl_absorpt_correction_T_min 0.6397
_exptl_absorpt_correction_type multi-scan
_exptl_absorpt_process_details
;
SADABS-2014/5 (Bruker,2014/5) was used for absorption correction.
wR2(int) was 0.1512 before and 0.0590 after correction.
The Ratio of minimum to maximum transmission is 0.8575.
The \l/2 correction factor is 0.00150.
;
_exptl_crystal_colour 'clear light colourless'
_exptl_crystal_colour_lustre clear
_exptl_crystal_colour_modifier light
_exptl_crystal_colour_primary colourless
_exptl_crystal_density_diffrn 1.508
_exptl_crystal_description needle
_exptl_crystal_F_000 888
_exptl_crystal_preparation 'Slow evaporation'
_exptl_crystal_recrystallization_method 'Slow evaporation from EtOAc'
_exptl_crystal_size_max 0.329
_exptl_crystal_size_mid 0.225
_exptl_crystal_size_min 0.123
_refine_diff_density_max 0.398
_refine_diff_density_min -0.343
_refine_diff_density_rms 0.067
_refine_ls_extinction_method none
_refine_ls_goodness_of_fit_ref 1.060
_refine_ls_hydrogen_treatment mixed
_refine_ls_matrix_type full
_refine_ls_number_parameters 580
_refine_ls_number_reflns 11109
_refine_ls_number_restraints 0
_refine_ls_restrained_S_all 1.060
_refine_ls_R_factor_all 0.0970
_refine_ls_R_factor_gt 0.0582
_refine_ls_shift/su_max 0.000
_refine_ls_shift/su_mean 0.000
_refine_ls_structure_factor_coef Fsqd
_refine_ls_weighting_details 'w=1/[\s^2^(Fo^2^)+(0.0451P)^2^+0.2876P] where P=(Fo^2^+2Fc^2^)/3'
_refine_ls_weighting_scheme calc
_refine_ls_wR_factor_gt 0.1118
_refine_ls_wR_factor_ref 0.1250
_reflns_Friedel_coverage 0.000
_reflns_number_gt 7301
_reflns_number_total 11109
_reflns_threshold_expression 'I > 2\s(I)'
_publcif_datablock.id {7d3d6459-09f9-4193-9562-7884296bd420}

_cod_data_source_file aw5098sup1.cif
_cod_data_source_block 3CN2T
_cod_depositor_comments 'Adding full bibliography for 2312792--2312801.cif.'
_cod_original_cell_volume 1917.68(19)
_cod_database_code 2312799
_cod_database_fobs_code 2312799
_shelx_shelxl_version_number 2018/3
_shelx_space_group_comment
;
The symmetry employed for this shelxl refinement is uniquely defined
by the following loop, which should always be used as a source of
symmetry information in preference to the above space-group names.
They are only intended as comments.
;
_olex2_refinement_description
;
1. Fixed Uiso
 At 1.2 times of:
  All C(H) groups
2.a Aromatic/amide H refined with riding coordinates:
 C3(H3), C4(H4), C5(H5), C7(H7), C11(H11), C12(H12), C13(H13), C14(H14),
 C18(H18), C19(H19), C20(H20), C22(H22), C26(H26), C27(H27), C28(H28), C29(H29),
  C33(H33), C34(H34), C35(H35), C37(H37), C41(H41), C42(H42), C43(H43), C44(H44)
;
_olex2_submission_special_instructions 'No special instructions were received'

loop_
_space_group_symop_operation_xyz
'x, y, z'
'-x, -y, -z'

loop_
_atom_site_label
_atom_site_type_symbol
_atom_site_fract_x
_atom_site_fract_y
_atom_site_fract_z
_atom_site_U_iso_or_equiv
_atom_site_adp_type
_atom_site_occupancy
_atom_site_site_symmetry_order
_atom_site_calc_flag
_atom_site_refinement_flags_posn
_atom_site_refinement_flags_adp
_atom_site_refinement_flags_occupancy
_atom_site_disorder_assembly
_atom_site_disorder_group
C1 C 0.11607(18) 0.72479(13) 0.41182(15) 0.0226(4) Uani 1 1 d . . . . .
C2 C 0.14104(16) 0.66084(13) 0.33514(14) 0.0186(4) Uani 1 1 d . . . . .
C3 C 0.13660(17) 0.70972(13) 0.23863(14) 0.0217(4) Uani 1 1 d . . . . .
H3 H 0.114598 0.783634 0.223565 0.026 Uiso 1 1 calc R U . . .
C4 C 0.16479(18) 0.64893(14) 0.16435(15) 0.0243(4) Uani 1 1 d . . . . .
H4 H 0.162583 0.681215 0.097714 0.029 Uiso 1 1 calc R U . . .
C5 C 0.19612(17) 0.54135(13) 0.18730(14) 0.0212(4) Uani 1 1 d . . . . .
H5 H 0.216138 0.500320 0.135912 0.025 Uiso 1 1 calc R U . . .
C6 C 0.19875(16) 0.49225(12) 0.28477(13) 0.0172(4) Uani 1 1 d . . . . .
C7 C 0.17173(16) 0.55191(13) 0.36012(14) 0.0176(4) Uani 1 1 d . . . . .
H7 H 0.174028 0.519664 0.426750 0.021 Uiso 1 1 calc R U . . .
C8 C 0.23488(16) 0.31482(13) 0.38653(13) 0.0166(4) Uani 1 1 d . . . . .
C9 C 0.27289(16) 0.20123(12) 0.37522(13) 0.0159(4) Uani 1 1 d . . . . .
C10 C 0.38727(17) 0.14489(13) 0.39270(13) 0.0175(4) Uani 1 1 d . . . . .
C11 C 0.41156(18) 0.03716(13) 0.39442(14) 0.0205(4) Uani 1 1 d . . . . .
H11 H 0.489878 -0.000710 0.405020 0.025 Uiso 1 1 calc R U . . .
C12 C 0.32200(18) -0.01493(13) 0.38074(14) 0.0220(4) Uani 1 1 d . . . . .
H12 H 0.337204 -0.089022 0.384894 0.026 Uiso 1 1 calc R U . . .
C13 C 0.21021(18) 0.04064(13) 0.36099(14) 0.0208(4) Uani 1 1 d . . . . .
H13 H 0.149679 0.004889 0.349869 0.025 Uiso 1 1 calc R U . . .
C14 C 0.18616(17) 0.14893(13) 0.35738(13) 0.0188(4) Uani 1 1 d . . . . .
H14 H 0.109918 0.187000 0.342621 0.023 Uiso 1 1 calc R U . . .
C15 C 0.48484(18) 0.19974(14) 0.40840(15) 0.0239(4) Uani 1 1 d . . . . .
F1 F 0.49365(11) 0.29386(8) 0.34968(9) 0.0317(3) Uani 1 1 d . . . . .
F2 F 0.46040(11) 0.21577(10) 0.50309(9) 0.0372(3) Uani 1 1 d . . . . .
F3 F 0.60066(10) 0.14508(9) 0.39064(9) 0.0327(3) Uani 1 1 d . . . . .
N1 N 0.23134(15) 0.38204(11) 0.30021(12) 0.0173(3) Uani 1 1 d . . . . .
H1 H 0.258(2) 0.3565(17) 0.2472(18) 0.039(7) Uiso 1 1 d . . . . .
N2 N 0.09797(17) 0.77698(12) 0.47082(13) 0.0304(4) Uani 1 1 d . . . . .
O1 O 0.20624(13) 0.33952(9) 0.46974(9) 0.0240(3) Uani 1 1 d . . . . .
C16 C 0.07096(17) -0.10432(13) 0.91469(14) 0.0194(4) Uani 1 1 d . . . . .
C17 C 0.09641(16) -0.04593(13) 0.81415(13) 0.0170(4) Uani 1 1 d . . . . .
C18 C 0.08887(17) -0.09124(13) 0.73589(14) 0.0193(4) Uani 1 1 d . . . . .
H18 H 0.066070 -0.159817 0.748231 0.023 Uiso 1 1 calc R U . . .
C19 C 0.11512(17) -0.03474(13) 0.63980(14) 0.0204(4) Uani 1 1 d . . . . .
H19 H 0.109817 -0.064438 0.585581 0.024 Uiso 1 1 calc R U . . .
C20 C 0.14913(16) 0.06495(13) 0.62212(13) 0.0177(4) Uani 1 1 d . . . . .
H20 H 0.167038 0.103146 0.555792 0.021 Uiso 1 1 calc R U . . .
C21 C 0.15731(15) 0.10972(12) 0.70093(13) 0.0148(3) Uani 1 1 d . . . . .
C22 C 0.12958(16) 0.05475(12) 0.79794(13) 0.0161(4) Uani 1 1 d . . . . .
H22 H 0.133088 0.085011 0.852365 0.019 Uiso 1 1 calc R U . . .
C23 C 0.23264(16) 0.26034(13) 0.73572(13) 0.0168(4) Uani 1 1 d . . . . .
C24 C 0.25545(16) 0.37141(12) 0.68983(13) 0.0157(4) Uani 1 1 d . . . . .
C25 C 0.37300(17) 0.40579(13) 0.66964(13) 0.0173(4) Uani 1 1 d . . . . .
C26 C 0.38434(18) 0.51134(13) 0.63241(14) 0.0218(4) Uani 1 1 d . . . . .
H26 H 0.464490 0.534714 0.618034 0.026 Uiso 1 1 calc R U . . .
C27 C 0.28008(19) 0.58269(14) 0.61610(14) 0.0233(4) Uani 1 1 d . . . . .
H27 H 0.288541 0.654767 0.591772 0.028 Uiso 1 1 calc R U . . .
C28 C 0.16356(18) 0.54867(13) 0.63535(14) 0.0212(4) Uani 1 1 d . . . . .
H28 H 0.091927 0.597151 0.623712 0.025 Uiso 1 1 calc R U . . .
C29 C 0.15187(17) 0.44344(13) 0.67171(13) 0.0186(4) Uani 1 1 d . . . . .
H29 H 0.071907 0.420234 0.684415 0.022 Uiso 1 1 calc R U . . .
C30 C 0.49014(17) 0.33308(14) 0.68432(14) 0.0210(4) Uani 1 1 d . . . . .
F4 F 0.51800(11) 0.33496(9) 0.77040(9) 0.0371(3) Uani 1 1 d . . . . .
F5 F 0.48458(10) 0.23285(8) 0.68452(9) 0.0301(3) Uani 1 1 d . . . . .
F6 F 0.59136(11) 0.35841(10) 0.61191(10) 0.0407(3) Uani 1 1 d . . . . .
N3 N 0.19196(14) 0.21170(11) 0.67715(12) 0.0160(3) Uani 1 1 d . . . . .
H3A H 0.1971(19) 0.2442(15) 0.6191(16) 0.024(6) Uiso 1 1 d . . . . .
N4 N 0.05116(16) -0.15155(12) 0.99414(13) 0.0273(4) Uani 1 1 d . . . . .
O2 O 0.24549(13) 0.22112(9) 0.82023(9) 0.0232(3) Uani 1 1 d . . . . .
C31 C 0.04750(18) 0.62724(13) 0.85616(14) 0.0206(4) Uani 1 1 d . . . . .
C32 C 0.16436(17) 0.57487(13) 0.88115(13) 0.0188(4) Uani 1 1 d . . . . .
C33 C 0.26186(17) 0.63262(13) 0.87014(14) 0.0197(4) Uani 1 1 d . . . . .
H33 H 0.251969 0.706191 0.846577 0.024 Uiso 1 1 calc R U . . .
C34 C 0.37365(18) 0.58150(13) 0.89399(14) 0.0204(4) Uani 1 1 d . . . . .
H34 H 0.440920 0.620198 0.886551 0.024 Uiso 1 1 calc R U . . .
C35 C 0.38780(17) 0.47405(13) 0.92869(13) 0.0185(4) Uani 1 1 d . . . . .
H35 H 0.464696 0.439325 0.944734 0.022 Uiso 1 1 calc R U . . .
C36 C 0.28934(17) 0.41727(13) 0.93996(13) 0.0168(4) Uani 1 1 d . . . . .
C37 C 0.17762(17) 0.46673(13) 0.91606(13) 0.0174(4) Uani 1 1 d . . . . .
H37 H 0.110670 0.427777 0.923266 0.021 Uiso 1 1 calc R U . . .
C38 C 0.33859(16) 0.26268(12) 1.05915(13) 0.0152(3) Uani 1 1 d . . . . .
C39 C 0.34802(16) 0.14506(13) 1.08424(13) 0.0168(4) Uani 1 1 d . . . . .
C40 C 0.45497(16) 0.08254(13) 1.11014(13) 0.0163(4) Uani 1 1 d . . . . .
C41 C 0.45750(18) -0.02572(13) 1.13819(13) 0.0196(4) Uani 1 1 d . . . . .
H41 H 0.530398 -0.068032 1.155286 0.023 Uiso 1 1 calc R U . . .
C42 C 0.35329(18) -0.07173(14) 1.14113(14) 0.0207(4) Uani 1 1 d . . . . .
H42 H 0.354194 -0.145421 1.161749 0.025 Uiso 1 1 calc R U . . .
C43 C 0.24826(18) -0.01065(14) 1.11415(14) 0.0224(4) Uani 1 1 d . . . . .
H43 H 0.177608 -0.042530 1.115274 0.027 Uiso 1 1 calc R U . . .
C44 C 0.24583(17) 0.09715(13) 1.08542(14) 0.0202(4) Uani 1 1 d . . . . .
H44 H 0.173644 0.138644 1.066372 0.024 Uiso 1 1 calc R U . . .
C45 C 0.57055(17) 0.12887(13) 1.10459(14) 0.0189(4) Uani 1 1 d . . . . .
F7 F 0.56385(10) 0.17045(8) 1.18522(8) 0.0269(3) Uani 1 1 d . . . . .
F8 F 0.59774(10) 0.20530(7) 1.02479(8) 0.0217(2) Uani 1 1 d . . . . .
F9 F 0.67360(10) 0.05539(8) 1.09799(9) 0.0289(3) Uani 1 1 d . . . . .
N5 N 0.30452(14) 0.30668(11) 0.97351(11) 0.0174(3) Uani 1 1 d . . . . .
H5A H 0.289(2) 0.2679(16) 0.9347(17) 0.033(6) Uiso 1 1 d . . . . .
N6 N -0.04462(16) 0.66880(12) 0.83588(13) 0.0276(4) Uani 1 1 d . . . . .
O3 O 0.35985(11) 0.31393(9) 1.11484(9) 0.0179(3) Uani 1 1 d . . . . .

loop_
_atom_site_aniso_label
_atom_site_aniso_U_11
_atom_site_aniso_U_22
_atom_site_aniso_U_33
_atom_site_aniso_U_23
_atom_site_aniso_U_13
_atom_site_aniso_U_12
C1 0.0215(10) 0.0138(8) 0.0319(11) -0.0032(8) -0.0080(8) 0.0009(7)
C2 0.0164(9) 0.0155(8) 0.0232(10) -0.0050(7) -0.0032(8) -0.0007(7)
C3 0.0206(9) 0.0137(8) 0.0271(11) -0.0008(7) -0.0034(8) -0.0001(7)
C4 0.0274(10) 0.0218(9) 0.0199(10) -0.0001(7) -0.0043(8) 0.0003(8)
C5 0.0251(10) 0.0186(8) 0.0175(10) -0.0032(7) -0.0032(8) 0.0000(7)
C6 0.0181(9) 0.0130(8) 0.0193(9) -0.0019(7) -0.0049(7) 0.0002(6)
C7 0.0171(9) 0.0155(8) 0.0202(9) -0.0034(7) -0.0052(7) -0.0005(6)
C8 0.0174(9) 0.0158(8) 0.0162(9) -0.0040(7) -0.0032(7) -0.0011(6)
C9 0.0197(9) 0.0140(8) 0.0121(9) -0.0018(6) -0.0020(7) -0.0003(7)
C10 0.0200(9) 0.0167(8) 0.0147(9) -0.0040(7) -0.0029(7) 0.0000(7)
C11 0.0214(9) 0.0178(8) 0.0199(10) -0.0050(7) -0.0036(8) 0.0035(7)
C12 0.0285(10) 0.0144(8) 0.0207(10) -0.0056(7) -0.0015(8) -0.0003(7)
C13 0.0240(10) 0.0200(9) 0.0195(10) -0.0057(7) -0.0037(8) -0.0050(7)
C14 0.0198(9) 0.0189(8) 0.0186(9) -0.0066(7) -0.0060(8) 0.0009(7)
C15 0.0219(10) 0.0242(9) 0.0263(11) -0.0095(8) -0.0054(8) 0.0002(8)
F1 0.0318(7) 0.0210(5) 0.0455(8) -0.0028(5) -0.0130(6) -0.0093(5)
F2 0.0358(7) 0.0529(8) 0.0308(7) -0.0208(6) -0.0103(6) -0.0071(6)
F3 0.0202(6) 0.0355(6) 0.0442(8) -0.0103(5) -0.0112(5) 0.0010(5)
N1 0.0247(8) 0.0127(7) 0.0136(8) -0.0043(6) -0.0048(7) 0.0021(6)
N2 0.0371(10) 0.0189(8) 0.0370(11) -0.0113(7) -0.0113(8) 0.0029(7)
O1 0.0400(8) 0.0148(6) 0.0161(7) -0.0052(5) -0.0056(6) 0.0006(5)
C16 0.0167(9) 0.0186(8) 0.0234(10) -0.0039(7) -0.0053(8) -0.0024(7)
C17 0.0143(8) 0.0164(8) 0.0188(9) -0.0014(7) -0.0036(7) -0.0008(6)
C18 0.0186(9) 0.0168(8) 0.0234(10) -0.0043(7) -0.0048(8) -0.0039(7)
C19 0.0231(10) 0.0216(9) 0.0194(10) -0.0078(7) -0.0050(8) -0.0051(7)
C20 0.0200(9) 0.0177(8) 0.0143(9) -0.0021(7) -0.0030(7) -0.0019(7)
C21 0.0135(8) 0.0132(7) 0.0177(9) -0.0039(6) -0.0034(7) -0.0010(6)
C22 0.0157(8) 0.0180(8) 0.0158(9) -0.0053(7) -0.0044(7) -0.0015(6)
C23 0.0169(9) 0.0167(8) 0.0168(9) -0.0050(7) -0.0031(7) -0.0014(7)
C24 0.0190(9) 0.0146(8) 0.0136(9) -0.0045(6) -0.0028(7) -0.0020(6)
C25 0.0194(9) 0.0163(8) 0.0164(9) -0.0052(7) -0.0036(7) -0.0015(7)
C26 0.0242(10) 0.0201(9) 0.0219(10) -0.0038(7) -0.0043(8) -0.0066(7)
C27 0.0324(11) 0.0142(8) 0.0230(10) -0.0026(7) -0.0061(9) -0.0038(7)
C28 0.0262(10) 0.0171(8) 0.0204(10) -0.0053(7) -0.0076(8) 0.0026(7)
C29 0.0185(9) 0.0198(8) 0.0186(10) -0.0058(7) -0.0046(8) -0.0022(7)
C30 0.0192(9) 0.0227(9) 0.0214(10) -0.0065(7) -0.0029(8) -0.0033(7)
F4 0.0365(7) 0.0459(7) 0.0369(7) -0.0235(6) -0.0237(6) 0.0152(6)
F5 0.0274(6) 0.0208(5) 0.0444(8) -0.0129(5) -0.0129(5) 0.0057(4)
F6 0.0180(6) 0.0476(7) 0.0428(8) 0.0051(6) 0.0035(6) -0.0014(5)
N3 0.0215(8) 0.0145(7) 0.0124(8) -0.0022(6) -0.0044(7) -0.0029(6)
N4 0.0271(9) 0.0256(8) 0.0254(10) 0.0016(7) -0.0048(8) -0.0036(7)
O2 0.0348(8) 0.0205(6) 0.0183(7) -0.0009(5) -0.0114(6) -0.0091(6)
C31 0.0213(10) 0.0159(8) 0.0227(10) -0.0016(7) -0.0038(8) -0.0020(7)
C32 0.0204(9) 0.0181(8) 0.0175(9) -0.0028(7) -0.0057(8) -0.0004(7)
C33 0.0248(10) 0.0136(8) 0.0204(10) -0.0032(7) -0.0051(8) -0.0019(7)
C34 0.0218(9) 0.0191(9) 0.0219(10) -0.0052(7) -0.0054(8) -0.0049(7)
C35 0.0189(9) 0.0202(8) 0.0173(9) -0.0056(7) -0.0054(7) -0.0009(7)
C36 0.0213(9) 0.0148(8) 0.0157(9) -0.0053(7) -0.0054(7) -0.0014(7)
C37 0.0195(9) 0.0180(8) 0.0154(9) -0.0039(7) -0.0039(7) -0.0037(7)
C38 0.0140(8) 0.0148(8) 0.0156(9) -0.0045(6) -0.0015(7) -0.0001(6)
C39 0.0192(9) 0.0154(8) 0.0145(9) -0.0044(6) -0.0021(7) 0.0004(7)
C40 0.0169(9) 0.0187(8) 0.0132(9) -0.0053(7) -0.0031(7) -0.0003(7)
C41 0.0232(9) 0.0179(8) 0.0170(9) -0.0046(7) -0.0053(8) 0.0010(7)
C42 0.0263(10) 0.0168(8) 0.0190(10) -0.0039(7) -0.0049(8) -0.0025(7)
C43 0.0227(10) 0.0217(9) 0.0245(10) -0.0060(8) -0.0045(8) -0.0062(7)
C44 0.0188(9) 0.0182(8) 0.0255(10) -0.0077(7) -0.0073(8) 0.0002(7)
C45 0.0198(9) 0.0187(8) 0.0180(9) -0.0056(7) -0.0047(8) 0.0011(7)
F7 0.0319(6) 0.0306(6) 0.0238(6) -0.0075(5) -0.0104(5) -0.0096(5)
F8 0.0205(5) 0.0209(5) 0.0228(6) -0.0030(4) -0.0026(5) -0.0053(4)
F9 0.0188(6) 0.0256(6) 0.0419(7) -0.0062(5) -0.0106(5) 0.0032(4)
N5 0.0215(8) 0.0151(7) 0.0178(8) -0.0060(6) -0.0071(7) -0.0011(6)
N6 0.0252(9) 0.0240(8) 0.0323(10) -0.0012(7) -0.0077(8) -0.0034(7)
O3 0.0203(6) 0.0169(6) 0.0177(7) -0.0070(5) -0.0046(5) -0.0010(5)

loop_
_atom_type_symbol
_atom_type_description
_atom_type_scat_dispersion_real
_atom_type_scat_dispersion_imag
_atom_type_scat_source
C C 0.0033 0.0016 'International Tables Vol C Tables 4.2.6.8 and 6.1.1.4'
H H 0.0000 0.0000 'International Tables Vol C Tables 4.2.6.8 and 6.1.1.4'
F F 0.0171 0.0103 'International Tables Vol C Tables 4.2.6.8 and 6.1.1.4'
N N 0.0061 0.0033 'International Tables Vol C Tables 4.2.6.8 and 6.1.1.4'
O O 0.0106 0.0060 'International Tables Vol C Tables 4.2.6.8 and 6.1.1.4'

loop_
_geom_angle_atom_site_label_1
_geom_angle_atom_site_label_2
_geom_angle_atom_site_label_3
_geom_angle
_geom_angle_site_symmetry_1
_geom_angle_site_symmetry_3
_geom_angle_publ_flag
N2 C1 C2 178.4(2) . . ?
C3 C2 C1 118.83(15) . . ?
C3 C2 C7 122.00(16) . . ?
C7 C2 C1 119.15(17) . . ?
C2 C3 H3 120.5 . . ?
C2 C3 C4 118.90(16) . . ?
C4 C3 H3 120.5 . . ?
C3 C4 H4 120.0 . . ?
C5 C4 C3 120.01(18) . . ?
C5 C4 H4 120.0 . . ?
C4 C5 H5 119.5 . . ?
C4 C5 C6 120.94(17) . . ?
C6 C5 H5 119.5 . . ?
C5 C6 N1 116.40(15) . . ?
C7 C6 C5 119.90(15) . . ?
C7 C6 N1 123.69(16) . . ?
C2 C7 H7 120.9 . . ?
C6 C7 C2 118.23(17) . . ?
C6 C7 H7 120.9 . . ?
N1 C8 C9 114.50(15) . . ?
O1 C8 C9 120.28(15) . . ?
O1 C8 N1 125.18(15) . . ?
C10 C9 C8 121.85(16) . . ?
C14 C9 C8 118.49(15) . . ?
C14 C9 C10 119.31(15) . . ?
C9 C10 C15 120.59(15) . . ?
C11 C10 C9 120.09(17) . . ?
C11 C10 C15 119.32(16) . . ?
C10 C11 H11 120.0 . . ?
C12 C11 C10 120.08(17) . . ?
C12 C11 H11 120.0 . . ?
C11 C12 H12 120.0 . . ?
C11 C12 C13 120.07(16) . . ?
C13 C12 H12 120.0 . . ?
C12 C13 H13 119.9 . . ?
C12 C13 C14 120.13(17) . . ?
C14 C13 H13 119.9 . . ?
C9 C14 C13 120.24(17) . . ?
C9 C14 H14 119.9 . . ?
C13 C14 H14 119.9 . . ?
F1 C15 C10 112.72(16) . . ?
F1 C15 F2 106.70(14) . . ?
F2 C15 C10 112.05(15) . . ?
F3 C15 C10 112.77(14) . . ?
F3 C15 F1 106.54(15) . . ?
F3 C15 F2 105.54(16) . . ?
C6 N1 H1 114.3(16) . . ?
C8 N1 C6 128.85(15) . . ?
C8 N1 H1 116.6(16) . . ?
N4 C16 C17 179.3(2) . . ?
C18 C17 C16 119.54(15) . . ?
C18 C17 C22 121.67(16) . . ?
C22 C17 C16 118.79(16) . . ?
C17 C18 H18 120.6 . . ?
C19 C18 C17 118.82(16) . . ?
C19 C18 H18 120.6 . . ?
C18 C19 H19 119.8 . . ?
C18 C19 C20 120.37(16) . . ?
C20 C19 H19 119.8 . . ?
C19 C20 H20 119.7 . . ?
C19 C20 C21 120.53(16) . . ?
C21 C20 H20 119.7 . . ?
C20 C21 N3 117.28(16) . . ?
C22 C21 C20 119.87(15) . . ?
C22 C21 N3 122.83(15) . . ?
C17 C22 H22 120.6 . . ?
C21 C22 C17 118.73(16) . . ?
C21 C22 H22 120.6 . . ?
N3 C23 C24 113.59(15) . . ?
O2 C23 C24 121.81(15) . . ?
O2 C23 N3 124.53(16) . . ?
C25 C24 C23 123.23(15) . . ?
C29 C24 C23 117.50(15) . . ?
C29 C24 C25 119.19(15) . . ?
C24 C25 C30 122.71(15) . . ?
C26 C25 C24 119.55(16) . . ?
C26 C25 C30 117.73(16) . . ?
C25 C26 H26 119.6 . . ?
C27 C26 C25 120.76(17) . . ?
C27 C26 H26 119.6 . . ?
C26 C27 H27 120.1 . . ?
C28 C27 C26 119.81(16) . . ?
C28 C27 H27 120.1 . . ?
C27 C28 H28 120.2 . . ?
C27 C28 C29 119.69(17) . . ?
C29 C28 H28 120.2 . . ?
C24 C29 H29 119.5 . . ?
C28 C29 C24 120.99(17) . . ?
C28 C29 H29 119.5 . . ?
F4 C30 C25 112.82(14) . . ?
F5 C30 C25 114.08(15) . . ?
F5 C30 F4 105.88(15) . . ?
F5 C30 F6 105.78(14) . . ?
F6 C30 C25 111.56(15) . . ?
F6 C30 F4 106.11(15) . . ?
C21 N3 H3A 118.5(14) . . ?
C23 N3 C21 127.03(16) . . ?
C23 N3 H3A 114.0(14) . . ?
N6 C31 C32 179.6(2) . . ?
C33 C32 C31 119.68(15) . . ?
C33 C32 C37 120.94(17) . . ?
C37 C32 C31 119.38(16) . . ?
C32 C33 H33 120.4 . . ?
C34 C33 C32 119.17(16) . . ?
C34 C33 H33 120.4 . . ?
C33 C34 H34 119.8 . . ?
C33 C34 C35 120.34(17) . . ?
C35 C34 H34 119.8 . . ?
C34 C35 H35 120.0 . . ?
C34 C35 C36 119.95(17) . . ?
C36 C35 H35 120.0 . . ?
C35 C36 N5 120.09(16) . . ?
C37 C36 C35 120.52(16) . . ?
C37 C36 N5 119.36(16) . . ?
C32 C37 H37 120.5 . . ?
C36 C37 C32 119.08(16) . . ?
C36 C37 H37 120.5 . . ?
N5 C38 C39 115.52(15) . . ?
O3 C38 C39 121.30(16) . . ?
O3 C38 N5 123.18(15) . . ?
C40 C39 C38 121.86(16) . . ?
C44 C39 C38 119.09(15) . . ?
C44 C39 C40 119.00(15) . . ?
C39 C40 C45 121.41(15) . . ?
C41 C40 C39 120.22(16) . . ?
C41 C40 C45 118.32(16) . . ?
C40 C41 H41 120.1 . . ?
C42 C41 C40 119.86(17) . . ?
C42 C41 H41 120.1 . . ?
C41 C42 H42 119.9 . . ?
C43 C42 C41 120.18(16) . . ?
C43 C42 H42 119.9 . . ?
C42 C43 H43 120.0 . . ?
C42 C43 C44 120.09(17) . . ?
C44 C43 H43 120.0 . . ?
C39 C44 H44 119.7 . . ?
C43 C44 C39 120.63(17) . . ?
C43 C44 H44 119.7 . . ?
F7 C45 C40 113.70(14) . . ?
F7 C45 F8 106.27(13) . . ?
F7 C45 F9 105.45(14) . . ?
F8 C45 C40 113.41(15) . . ?
F8 C45 F9 106.22(14) . . ?
F9 C45 C40 111.18(13) . . ?
C36 N5 H5A 116.1(14) . . ?
C38 N5 C36 122.45(15) . . ?
C38 N5 H5A 121.4(14) . . ?

loop_
_geom_bond_atom_site_label_1
_geom_bond_atom_site_label_2
_geom_bond_distance
_geom_bond_site_symmetry_2
_geom_bond_publ_flag
C1 C2 1.448(3) . ?
C1 N2 1.144(2) . ?
C2 C3 1.386(3) . ?
C2 C7 1.401(2) . ?
C3 H3 0.9500 . ?
C3 C4 1.387(3) . ?
C4 H4 0.9500 . ?
C4 C5 1.383(2) . ?
C5 H5 0.9500 . ?
C5 C6 1.394(2) . ?
C6 C7 1.391(2) . ?
C6 N1 1.412(2) . ?
C7 H7 0.9500 . ?
C8 C9 1.507(2) . ?
C8 N1 1.349(2) . ?
C8 O1 1.228(2) . ?
C9 C10 1.400(2) . ?
C9 C14 1.383(2) . ?
C10 C11 1.389(2) . ?
C10 C15 1.493(3) . ?
C11 H11 0.9500 . ?
C11 C12 1.381(3) . ?
C12 H12 0.9500 . ?
C12 C13 1.383(3) . ?
C13 H13 0.9500 . ?
C13 C14 1.393(2) . ?
C14 H14 0.9500 . ?
C15 F1 1.339(2) . ?
C15 F2 1.344(2) . ?
C15 F3 1.338(2) . ?
N1 H1 0.84(2) . ?
C16 C17 1.442(3) . ?
C16 N4 1.144(2) . ?
C17 C18 1.390(2) . ?
C17 C22 1.396(2) . ?
C18 H18 0.9500 . ?
C18 C19 1.382(3) . ?
C19 H19 0.9500 . ?
C19 C20 1.385(2) . ?
C20 H20 0.9500 . ?
C20 C21 1.395(2) . ?
C21 C22 1.386(2) . ?
C21 N3 1.411(2) . ?
C22 H22 0.9500 . ?
C23 C24 1.504(2) . ?
C23 N3 1.353(2) . ?
C23 O2 1.229(2) . ?
C24 C25 1.395(2) . ?
C24 C29 1.391(2) . ?
C25 C26 1.392(2) . ?
C25 C30 1.498(2) . ?
C26 H26 0.9500 . ?
C26 C27 1.385(3) . ?
C27 H27 0.9500 . ?
C27 C28 1.384(3) . ?
C28 H28 0.9500 . ?
C28 C29 1.387(2) . ?
C29 H29 0.9500 . ?
C30 F4 1.338(2) . ?
C30 F5 1.331(2) . ?
C30 F6 1.336(2) . ?
N3 H3A 0.83(2) . ?
C31 C32 1.446(3) . ?
C31 N6 1.144(2) . ?
C32 C33 1.391(2) . ?
C32 C37 1.397(2) . ?
C33 H33 0.9500 . ?
C33 C34 1.386(3) . ?
C34 H34 0.9500 . ?
C34 C35 1.388(2) . ?
C35 H35 0.9500 . ?
C35 C36 1.391(2) . ?
C36 C37 1.380(2) . ?
C36 N5 1.424(2) . ?
C37 H37 0.9500 . ?
C38 C39 1.503(2) . ?
C38 N5 1.343(2) . ?
C38 O3 1.231(2) . ?
C39 C40 1.400(2) . ?
C39 C44 1.390(2) . ?
C40 C41 1.392(2) . ?
C40 C45 1.495(2) . ?
C41 H41 0.9500 . ?
C41 C42 1.388(3) . ?
C42 H42 0.9500 . ?
C42 C43 1.382(3) . ?
C43 H43 0.9500 . ?
C43 C44 1.387(2) . ?
C44 H44 0.9500 . ?
C45 F7 1.343(2) . ?
C45 F8 1.347(2) . ?
C45 F9 1.3489(19) . ?
N5 H5A 0.89(2) . ?

loop_
_geom_torsion_atom_site_label_1
_geom_torsion_atom_site_label_2
_geom_torsion_atom_site_label_3
_geom_torsion_atom_site_label_4
_geom_torsion
_geom_torsion_site_symmetry_1
_geom_torsion_site_symmetry_2
_geom_torsion_site_symmetry_3
_geom_torsion_site_symmetry_4
_geom_torsion_publ_flag
C1 C2 C3 C4 177.79(17) . . . . ?
C1 C2 C7 C6 -178.27(16) . . . . ?
C2 C3 C4 C5 0.3(3) . . . . ?
C3 C2 C7 C6 0.2(3) . . . . ?
C3 C4 C5 C6 0.6(3) . . . . ?
C4 C5 C6 C7 -1.1(3) . . . . ?
C4 C5 C6 N1 179.71(17) . . . . ?
C5 C6 C7 C2 0.7(3) . . . . ?
C5 C6 N1 C8 -176.30(18) . . . . ?
C7 C2 C3 C4 -0.7(3) . . . . ?
C7 C6 N1 C8 4.6(3) . . . . ?
C8 C9 C10 C11 171.51(16) . . . . ?
C8 C9 C10 C15 -9.2(3) . . . . ?
C8 C9 C14 C13 -170.59(16) . . . . ?
C9 C8 N1 C6 179.38(17) . . . . ?
C9 C10 C11 C12 -1.2(3) . . . . ?
C9 C10 C15 F1 -38.2(2) . . . . ?
C9 C10 C15 F2 82.2(2) . . . . ?
C9 C10 C15 F3 -158.85(16) . . . . ?
C10 C9 C14 C13 2.7(3) . . . . ?
C10 C11 C12 C13 2.8(3) . . . . ?
C11 C10 C15 F1 141.10(17) . . . . ?
C11 C10 C15 F2 -98.51(19) . . . . ?
C11 C10 C15 F3 20.4(2) . . . . ?
C11 C12 C13 C14 -1.7(3) . . . . ?
C12 C13 C14 C9 -1.1(3) . . . . ?
C14 C9 C10 C11 -1.5(3) . . . . ?
C14 C9 C10 C15 177.71(16) . . . . ?
C15 C10 C11 C12 179.54(17) . . . . ?
N1 C6 C7 C2 179.78(17) . . . . ?
N1 C8 C9 C10 112.57(19) . . . . ?
N1 C8 C9 C14 -74.3(2) . . . . ?
O1 C8 C9 C10 -69.7(2) . . . . ?
O1 C8 C9 C14 103.4(2) . . . . ?
O1 C8 N1 C6 1.8(3) . . . . ?
C16 C17 C18 C19 -179.18(16) . . . . ?
C16 C17 C22 C21 178.31(15) . . . . ?
C17 C18 C19 C20 0.4(3) . . . . ?
C18 C17 C22 C21 -0.9(3) . . . . ?
C18 C19 C20 C21 0.0(3) . . . . ?
C19 C20 C21 C22 -0.9(3) . . . . ?
C19 C20 C21 N3 -179.73(16) . . . . ?
C20 C21 C22 C17 1.3(2) . . . . ?
C20 C21 N3 C23 -164.11(16) . . . . ?
C22 C17 C18 C19 0.1(3) . . . . ?
C22 C21 N3 C23 17.1(3) . . . . ?
C23 C24 C25 C26 -176.30(16) . . . . ?
C23 C24 C25 C30 5.0(3) . . . . ?
C23 C24 C29 C28 175.98(16) . . . . ?
C24 C23 N3 C21 -177.01(15) . . . . ?
C24 C25 C26 C27 0.6(3) . . . . ?
C24 C25 C30 F4 -99.1(2) . . . . ?
C24 C25 C30 F5 21.7(2) . . . . ?
C24 C25 C30 F6 141.52(17) . . . . ?
C25 C24 C29 C28 -0.9(3) . . . . ?
C25 C26 C27 C28 -1.1(3) . . . . ?
C26 C25 C30 F4 82.1(2) . . . . ?
C26 C25 C30 F5 -156.99(16) . . . . ?
C26 C25 C30 F6 -37.2(2) . . . . ?
C26 C27 C28 C29 0.6(3) . . . . ?
C27 C28 C29 C24 0.4(3) . . . . ?
C29 C24 C25 C26 0.4(3) . . . . ?
C29 C24 C25 C30 -178.30(16) . . . . ?
C30 C25 C26 C27 179.36(17) . . . . ?
N3 C21 C22 C17 -179.88(16) . . . . ?
N3 C23 C24 C25 -119.77(18) . . . . ?
N3 C23 C24 C29 63.5(2) . . . . ?
O2 C23 C24 C25 63.1(2) . . . . ?
O2 C23 C24 C29 -113.7(2) . . . . ?
O2 C23 N3 C21 0.1(3) . . . . ?
C31 C32 C33 C34 -179.77(17) . . . . ?
C31 C32 C37 C36 -179.88(16) . . . . ?
C32 C33 C34 C35 -0.2(3) . . . . ?
C33 C32 C37 C36 0.1(3) . . . . ?
C33 C34 C35 C36 -0.2(3) . . . . ?
C34 C35 C36 C37 0.6(3) . . . . ?
C34 C35 C36 N5 178.66(16) . . . . ?
C35 C36 C37 C32 -0.5(3) . . . . ?
C35 C36 N5 C38 55.1(2) . . . . ?
C37 C32 C33 C34 0.2(3) . . . . ?
C37 C36 N5 C38 -126.74(18) . . . . ?
C38 C39 C40 C41 176.50(16) . . . . ?
C38 C39 C40 C45 -6.0(3) . . . . ?
C38 C39 C44 C43 -176.06(16) . . . . ?
C39 C38 N5 C36 178.95(15) . . . . ?
C39 C40 C41 C42 -0.4(3) . . . . ?
C39 C40 C45 F7 82.8(2) . . . . ?
C39 C40 C45 F8 -38.8(2) . . . . ?
C39 C40 C45 F9 -158.38(15) . . . . ?
C40 C39 C44 C43 1.6(3) . . . . ?
C40 C41 C42 C43 1.5(3) . . . . ?
C41 C40 C45 F7 -99.65(18) . . . . ?
C41 C40 C45 F8 138.78(16) . . . . ?
C41 C40 C45 F9 19.2(2) . . . . ?
C41 C42 C43 C44 -1.0(3) . . . . ?
C42 C43 C44 C39 -0.6(3) . . . . ?
C44 C39 C40 C41 -1.1(3) . . . . ?
C44 C39 C40 C45 176.44(16) . . . . ?
C45 C40 C41 C42 -178.01(16) . . . . ?
N5 C36 C37 C32 -178.63(15) . . . . ?
N5 C38 C39 C40 129.69(18) . . . . ?
N5 C38 C39 C44 -52.8(2) . . . . ?
O3 C38 C39 C40 -51.0(2) . . . . ?
O3 C38 C39 C44 126.56(18) . . . . ?
O3 C38 N5 C36 -0.4(3) . . . . ?
